data_4327299
loop_
_publ_author_name
'Anne Dolbecq'
'Laurent Lisnard'
'Pierre Mialane'
'J\'er\^ome Marrot'
'Marc B\'enard'
'Marie-Madeleine Rohmer'
'Francis S\'echeresse'

_publ_section_title
;
 Synthesis and Characterization of Octa- and Hexanuclear Polyoxomolybdate
 Wheels: Role of the Inorganic Template and of the Counterion
;
_journal_name_full 'Inorganic Chemistry'
_journal_page_first 5898
_journal_page_last 5910
_journal_paper_doi 10.1021/ic060410+
_journal_volume 45
_journal_year 2006
_chemical_formula_sum 'C4 H80 Mo6 N10 O55 P8'
_chemical_formula_weight 1972.18
_chemical_name_systematic
; 
 ? 
;
_space_group_IT_number 2
_symmetry_cell_setting triclinic
_symmetry_space_group_name_Hall '-P 1'
_symmetry_space_group_name_H-M 'P -1'
_atom_sites_solution_hydrogens geom
_atom_sites_solution_primary direct
_atom_sites_solution_secondary difmap
_audit_creation_method SHELXL-97
_cell_angle_alpha 73.9360(10)
_cell_angle_beta 77.0860(10)
_cell_angle_gamma 64.9000(10)
_cell_formula_units_Z 2
_cell_length_a 13.4897(2)
_cell_length_b 13.7119(2)
_cell_length_c 17.96030(10)
_cell_measurement_reflns_used 6678
_cell_measurement_temperature 293(2)
_cell_volume 2869.36(7)
_computing_cell_refinement 'Bruker SMART'
_computing_data_collection 'Bruker SMART'
_computing_data_reduction 'Bruker SHELXTL'
_computing_molecular_graphics 'Bruker SHELXTL'
_computing_publication_material 'Bruker SHELXTL'
_computing_structure_refinement 'SHELXL-97 (Sheldrick, 1997)'
_computing_structure_solution 'SHELXS-97 (Sheldrick, 1990)'
_diffrn_ambient_temperature 293(2)
_diffrn_detector_area_resol_mean '512 x 512'
_diffrn_measured_fraction_theta_full 0.988
_diffrn_measured_fraction_theta_max 0.988
_diffrn_measurement_device_type 'CCD area detector'
_diffrn_measurement_method 'omega scans'
_diffrn_radiation_monochromator graphite
_diffrn_radiation_source 'fine-focus sealed tube'
_diffrn_radiation_type MoK\a
_diffrn_radiation_wavelength 0.71073
_diffrn_reflns_av_R_equivalents 0.0541
_diffrn_reflns_av_sigmaI/netI 0.1119
_diffrn_reflns_limit_h_max 14
_diffrn_reflns_limit_h_min -14
_diffrn_reflns_limit_k_max 12
_diffrn_reflns_limit_k_min -15
_diffrn_reflns_limit_l_max 19
_diffrn_reflns_limit_l_min -17
_diffrn_reflns_number 13263
_diffrn_reflns_theta_full 23.28
_diffrn_reflns_theta_max 23.28
_diffrn_reflns_theta_min 1.19
_diffrn_standards_decay_% 0
_diffrn_standards_interval_count 0
_diffrn_standards_interval_time 0
_diffrn_standards_number 0
_exptl_absorpt_coefficient_mu 1.628
_exptl_absorpt_correction_T_max 0.9377
_exptl_absorpt_correction_T_min 0.7807
_exptl_absorpt_correction_type multi-scan
_exptl_absorpt_process_details 'SADABS (Sheldrick, 1996)'
_exptl_crystal_colour red
_exptl_crystal_density_diffrn 2.283
_exptl_crystal_description parallelepiped
_exptl_crystal_F_000 1972
_exptl_crystal_size_max 0.16
_exptl_crystal_size_mid 0.06
_exptl_crystal_size_min 0.04
_refine_diff_density_max 2.967
_refine_diff_density_min -1.164
_refine_diff_density_rms 0.233
_refine_ls_extinction_method none
_refine_ls_goodness_of_fit_ref 1.154
_refine_ls_hydrogen_treatment constr
_refine_ls_matrix_type full
_refine_ls_number_parameters 703
_refine_ls_number_reflns 8166
_refine_ls_number_restraints 0
_refine_ls_restrained_S_all 1.154
_refine_ls_R_factor_all 0.1140
_refine_ls_R_factor_gt 0.0768
_refine_ls_shift/su_max 0.000
_refine_ls_shift/su_mean 0.000
_refine_ls_structure_factor_coef Fsqd
_refine_ls_weighting_details 'calc w=1/[\s^2^(Fo^2^)+(0.0653P)^2^+58.0893P] where P=(Fo^2^+2Fc^2^)/3'
_refine_ls_weighting_scheme calc
_refine_ls_wR_factor_gt 0.1983
_refine_ls_wR_factor_ref 0.2140
_reflns_number_gt 5642
_reflns_number_total 8166
_reflns_threshold_expression >2sigma(I)
_cod_data_source_file ic0604102Bsi20060310_054443_3.cif
_cod_data_source_block 3a
_cod_original_cell_volume 2869.36(6)
_cod_database_code 4327299

loop_
_symmetry_equiv_pos_as_xyz
'x, y, z'
'-x, -y, -z'

loop_
_atom_site_label
_atom_site_type_symbol
_atom_site_fract_x
_atom_site_fract_y
_atom_site_fract_z
_atom_site_U_iso_or_equiv
_atom_site_adp_type
_atom_site_occupancy
_atom_site_symmetry_multiplicity
_atom_site_calc_flag
_atom_site_refinement_flags
Mo1 Mo 0.79642(12) 1.22613(12) 0.23976(8) 0.0183(4) Uani 1 1 d .
Mo2 Mo 0.97179(12) 1.04781(12) 0.23990(8) 0.0193(4) Uani 1 1 d .
Mo3 Mo 0.86685(12) 0.81129(12) 0.31209(8) 0.0183(4) Uani 1 1 d .
Mo4 Mo 0.64464(12) 0.76334(12) 0.24625(8) 0.0190(4) Uani 1 1 d .
Mo5 Mo 0.46863(12) 0.93928(12) 0.24819(8) 0.0199(4) Uani 1 1 d .
Mo6 Mo 0.55163(12) 1.13165(12) 0.31732(8) 0.0185(4) Uani 1 1 d .
P1 P 0.5648(4) 1.3549(4) 0.3505(2) 0.0219(10) Uani 1 1 d .
P2 P 0.5429(4) 1.3685(4) 0.1853(2) 0.0212(10) Uani 1 1 d .
P3 P 1.1072(4) 0.7998(4) 0.3462(2) 0.0224(10) Uani 1 1 d .
P4 P 1.0943(4) 0.8090(4) 0.1799(2) 0.0216(10) Uani 1 1 d .
P5 P 0.8562(4) 0.5668(4) 0.3340(2) 0.0219(10) Uani 1 1 d .
P6 P 0.8866(4) 0.6024(4) 0.1546(2) 0.0232(10) Uani 1 1 d .
P7 P 0.3055(4) 1.1978(4) 0.1622(3) 0.0249(11) Uani 1 1 d .
P8 P 0.2964(4) 1.1400(4) 0.3420(3) 0.0240(10) Uani 1 1 d .
O1 O 0.8554(9) 1.3177(10) 0.2066(6) 0.029(3) Uani 1 1 d .
O2 O 0.6915(9) 1.3036(10) 0.3297(6) 0.025(3) Uani 1 1 d .
O3 O 0.6699(9) 1.3200(9) 0.1653(6) 0.024(3) Uani 1 1 d .
O4 O 0.8805(9) 1.1208(9) 0.3236(6) 0.020(3) Uani 1 1 d .
O5 O 0.8618(8) 1.1268(9) 0.1674(5) 0.018(2) Uani 1 1 d .
O6 O 0.6843(8) 1.1359(9) 0.2839(6) 0.021(3) Uani 1 1 d .
O7 O 1.0658(9) 1.1045(10) 0.2085(6) 0.027(3) Uani 1 1 d .
O8 O 1.0615(9) 0.9265(10) 0.3278(6) 0.026(3) Uani 1 1 d .
O9 O 1.0541(9) 0.9341(9) 0.1666(6) 0.024(3) Uani 1 1 d .
O10 O 0.8752(9) 0.9419(9) 0.2812(6) 0.020(3) Uani 1 1 d .
O11 O 1.0152(8) 0.7566(9) 0.3668(6) 0.019(2) Uani 1 1 d .
O12 O 0.9977(9) 0.7708(9) 0.2107(6) 0.023(3) Uani 1 1 d .
O13 O 0.7684(9) 0.8268(9) 0.2555(6) 0.026(3) Uani 1 1 d .
O14 O 0.9230(9) 0.6363(9) 0.3274(6) 0.020(2) Uani 1 1 d .
O15 O 0.7955(9) 0.8145(10) 0.4030(6) 0.025(3) Uani 1 1 d .
O16 O 0.7331(9) 0.6386(9) 0.3355(6) 0.020(3) Uani 1 1 d .
O17 O 0.7788(9) 0.7031(9) 0.1585(6) 0.024(3) Uani 1 1 d .
O18 O 0.5849(10) 0.6824(10) 0.2362(7) 0.031(3) Uani 1 1 d .
O19 O 0.5507(9) 0.8308(9) 0.3311(6) 0.024(3) Uani 1 1 d .
O20 O 0.5911(9) 0.8976(9) 0.1679(6) 0.024(3) Uani 1 1 d .
O21 O 0.3800(9) 0.8885(10) 0.2375(6) 0.029(3) Uani 1 1 d .
O22 O 0.3964(10) 1.0850(10) 0.1673(6) 0.028(3) Uani 1 1 d .
O23 O 0.3603(9) 1.0173(9) 0.3376(6) 0.027(3) Uani 1 1 d .
O24 O 0.5487(9) 1.0482(9) 0.2592(6) 0.026(3) Uani 1 1 d .
O25 O 0.5154(8) 1.2670(9) 0.3738(6) 0.019(2) Uani 1 1 d .
O26 O 0.5014(9) 1.2754(9) 0.2175(6) 0.025(3) Uani 1 1 d .
O27 O 0.3765(9) 1.1936(9) 0.3390(6) 0.024(3) Uani 1 1 d .
O28 O 0.5669(9) 1.0473(9) 0.4081(6) 0.026(3) Uani 1 1 d .
O29 O 0.5341(10) 1.4208(10) 0.4123(6) 0.032(3) Uani 1 1 d .
O30 O 0.4871(9) 1.4443(9) 0.1158(6) 0.028(3) Uani 1 1 d .
O31 O 1.1847(9) 0.7530(10) 0.4085(6) 0.026(3) Uani 1 1 d .
O32 O 1.1586(10) 0.7668(10) 0.1074(6) 0.028(3) Uani 1 1 d .
O33 O 0.8798(10) 0.4718(9) 0.4039(6) 0.028(3) Uani 1 1 d .
O34 O 0.9849(10) 0.6390(11) 0.1367(7) 0.037(3) Uani 1 1 d .
O35 O 0.8983(10) 0.5457(10) 0.0909(7) 0.032(3) Uani 1 1 d .
O36 O 0.2338(10) 1.2250(11) 0.1001(7) 0.035(3) Uani 1 1 d .
O37 O 0.3571(11) 1.2853(10) 0.1414(7) 0.035(3) Uani 1 1 d .
O38 O 0.2115(9) 1.1541(10) 0.4119(7) 0.032(3) Uani 1 1 d .
C1 C 0.5099(15) 1.4439(14) 0.2608(10) 0.027(4) Uani 1 1 d .
H1A H 0.4304 1.4798 0.2713 0.033 Uiso 1 1 calc R
H1B H 0.5398 1.5005 0.2431 0.033 Uiso 1 1 calc R
C2 C 1.1829(13) 0.7552(15) 0.2562(10) 0.027(4) Uani 1 1 d .
H2A H 1.2432 0.7802 0.2392 0.033 Uiso 1 1 calc R
H2B H 1.2140 0.6754 0.2658 0.033 Uiso 1 1 calc R
C3 C 0.8962(17) 0.5097(14) 0.2450(9) 0.033(5) Uani 1 1 d .
H3A H 0.9719 0.4568 0.2457 0.040 Uiso 1 1 calc R
H3B H 0.8507 0.4694 0.2481 0.040 Uiso 1 1 calc R
C4 C 0.2234(14) 1.2051(15) 0.2538(9) 0.028(4) Uani 1 1 d .
H4A H 0.1718 1.1714 0.2572 0.034 Uiso 1 1 calc R
H4B H 0.1805 1.2822 0.2552 0.034 Uiso 1 1 calc R
O1W O 0.3217(11) 0.8345(11) 0.4376(7) 0.040(3) Uani 1 1 d .
O2W O 0.5835(13) 0.8251(13) 0.4778(8) 0.054(4) Uani 1 1 d .
O3W O 0.2518(13) 0.5371(13) 0.1112(9) 0.063(4) Uani 1 1 d .
O4W O 0.9587(13) 0.1854(15) 0.0173(8) 0.064(5) Uani 1 1 d .
O5W O 0.7563(12) 0.4747(13) 0.0450(8) 0.057(4) Uani 1 1 d .
O6W O 0.7240(13) 0.0378(14) 0.1365(8) 0.059(4) Uani 1 1 d .
O7W O 0.4753(14) 0.3822(13) 0.5725(8) 0.062(4) Uani 1 1 d .
O8W O 0.5090(13) 0.6288(12) 0.0179(9) 0.060(4) Uani 1 1 d .
O9W O 0.8506(13) 0.2692(13) 0.4288(9) 0.060(4) Uani 1 1 d .
O10W O 0.2608(13) 0.3879(13) 0.4034(10) 0.067(5) Uani 1 1 d .
O11W O 0.2848(13) 0.5303(13) 0.4707(9) 0.060(4) Uani 1 1 d .
O12W O 0.0259(12) 0.3345(13) 0.0568(9) 0.058(4) Uani 1 1 d .
O13W O 1.1468(12) 0.4990(13) 0.2747(9) 0.064(5) Uani 1 1 d .
O14W O 0.7743(15) 0.0188(14) 0.4506(9) 0.069(5) Uani 1 1 d .
O15W O 0.0690(12) 0.3389(13) 0.4770(9) 0.060(4) Uani 1 1 d .
O16W O 0.0458(13) 0.0684(16) 0.4311(10) 0.079(6) Uani 1 1 d .
O17W O 0.8230(15) 0.8775(16) 0.0439(10) 0.081(5) Uani 1 1 d .
O18W O 0.2548(15) 0.9986(16) 0.0954(11) 0.087(6) Uani 1 1 d .
O19W O 0.3689(16) 0.251(2) 0.9594(10) 0.102(7) Uani 1 1 d .
O20W O 0.324(2) 0.821(2) 1.0194(15) 0.037(7) Uani 0.50 1 d P
O21W O 0.309(3) 0.766(3) 0.976(2) 0.088(13) Uani 0.50 1 d P
O22W O 0.537(5) 0.043(5) 0.011(3) 0.20(4) Uani 0.50 1 d P

loop_
_atom_site_aniso_label
_atom_site_aniso_U_11
_atom_site_aniso_U_22
_atom_site_aniso_U_33
_atom_site_aniso_U_23
_atom_site_aniso_U_13
_atom_site_aniso_U_12
Mo1 0.0216(8) 0.0213(8) 0.0142(8) -0.0042(6) -0.0015(6) -0.0104(7)
Mo2 0.0209(8) 0.0209(8) 0.0168(8) -0.0038(6) -0.0028(6) -0.0086(7)
Mo3 0.0192(8) 0.0189(8) 0.0158(8) -0.0031(6) -0.0022(6) -0.0068(7)
Mo4 0.0220(8) 0.0208(8) 0.0150(8) -0.0040(6) -0.0024(6) -0.0087(7)
Mo5 0.0214(8) 0.0210(8) 0.0176(8) -0.0035(6) -0.0029(6) -0.0084(7)
Mo6 0.0195(8) 0.0203(8) 0.0167(8) -0.0049(6) -0.0010(6) -0.0086(7)
P1 0.024(2) 0.025(3) 0.017(2) -0.0081(19) 0.0009(18) -0.009(2)
P2 0.025(3) 0.021(3) 0.017(2) -0.0039(19) -0.0093(19) -0.006(2)
P3 0.023(2) 0.026(3) 0.017(2) -0.0031(19) -0.0049(19) -0.008(2)
P4 0.024(2) 0.022(3) 0.015(2) -0.0045(19) 0.0026(18) -0.008(2)
P5 0.024(2) 0.019(3) 0.018(2) 0.0010(18) -0.0043(19) -0.006(2)
P6 0.029(3) 0.024(3) 0.019(2) -0.0084(19) -0.0025(19) -0.011(2)
P7 0.026(3) 0.022(3) 0.025(3) -0.001(2) -0.010(2) -0.007(2)
P8 0.020(2) 0.026(3) 0.023(2) -0.008(2) -0.0019(19) -0.005(2)
O1 0.030(7) 0.033(8) 0.028(7) -0.014(6) -0.002(5) -0.012(6)
O2 0.028(7) 0.032(7) 0.020(6) -0.011(5) -0.008(5) -0.012(6)
O3 0.027(7) 0.026(7) 0.013(6) 0.003(5) 0.001(5) -0.010(6)
O4 0.025(6) 0.027(7) 0.016(6) -0.006(5) -0.004(5) -0.017(6)
O5 0.023(6) 0.029(7) 0.007(5) -0.007(5) 0.003(4) -0.014(5)
O6 0.017(6) 0.019(6) 0.027(6) -0.009(5) -0.006(5) -0.003(5)
O7 0.025(7) 0.034(8) 0.026(7) -0.011(5) -0.004(5) -0.011(6)
O8 0.024(7) 0.033(7) 0.024(7) -0.005(5) -0.008(5) -0.013(6)
O9 0.029(7) 0.030(7) 0.016(6) -0.010(5) 0.001(5) -0.013(6)
O10 0.021(6) 0.020(6) 0.025(6) -0.004(5) -0.006(5) -0.011(5)
O11 0.014(6) 0.023(7) 0.017(6) -0.001(5) -0.003(5) -0.006(5)
O12 0.021(6) 0.024(7) 0.024(6) -0.006(5) 0.002(5) -0.012(6)
O13 0.021(6) 0.026(7) 0.031(7) 0.001(5) -0.002(5) -0.014(6)
O14 0.020(6) 0.019(6) 0.023(6) -0.002(5) -0.005(5) -0.010(5)
O15 0.021(6) 0.031(7) 0.022(6) -0.011(5) -0.003(5) -0.007(6)
O16 0.022(6) 0.022(7) 0.016(6) -0.004(5) -0.002(5) -0.007(5)
O17 0.029(7) 0.022(7) 0.016(6) -0.004(5) -0.001(5) -0.007(6)
O18 0.039(8) 0.024(7) 0.029(7) -0.003(5) -0.006(6) -0.012(6)
O19 0.033(7) 0.030(7) 0.013(6) -0.003(5) 0.000(5) -0.019(6)
O20 0.026(7) 0.025(7) 0.019(6) -0.007(5) 0.005(5) -0.010(6)
O21 0.024(7) 0.044(8) 0.024(7) -0.011(6) 0.001(5) -0.019(6)
O22 0.038(7) 0.033(8) 0.007(6) 0.006(5) -0.004(5) -0.014(6)
O23 0.029(7) 0.025(7) 0.019(6) 0.000(5) 0.004(5) -0.010(6)
O24 0.035(7) 0.020(7) 0.024(7) -0.009(5) -0.002(5) -0.010(6)
O25 0.019(6) 0.023(7) 0.014(6) -0.005(5) 0.000(5) -0.008(5)
O26 0.031(7) 0.023(7) 0.021(6) -0.001(5) -0.009(5) -0.010(6)
O27 0.019(6) 0.026(7) 0.030(7) -0.011(5) 0.004(5) -0.013(6)
O28 0.031(7) 0.019(7) 0.021(6) 0.005(5) -0.003(5) -0.010(6)
O29 0.043(8) 0.033(8) 0.027(7) -0.020(6) 0.005(6) -0.017(7)
O30 0.032(7) 0.025(7) 0.021(6) 0.007(5) -0.002(5) -0.014(6)
O31 0.026(7) 0.031(7) 0.024(7) -0.002(5) -0.011(5) -0.010(6)
O32 0.038(7) 0.034(8) 0.012(6) -0.012(5) 0.004(5) -0.014(6)
O33 0.036(7) 0.024(7) 0.021(6) 0.003(5) -0.009(5) -0.011(6)
O34 0.032(7) 0.047(9) 0.035(8) -0.010(6) 0.000(6) -0.019(7)
O35 0.040(8) 0.035(8) 0.027(7) -0.010(6) -0.002(6) -0.017(7)
O36 0.028(7) 0.045(9) 0.032(7) 0.001(6) -0.014(6) -0.016(7)
O37 0.050(8) 0.030(8) 0.026(7) 0.005(6) -0.013(6) -0.018(7)
O38 0.024(7) 0.033(8) 0.031(7) -0.005(6) 0.007(5) -0.008(6)
C1 0.039(11) 0.013(9) 0.033(11) -0.013(8) -0.009(8) -0.007(9)
C2 0.007(9) 0.026(11) 0.050(12) -0.012(9) 0.002(8) -0.008(8)
C3 0.053(13) 0.017(10) 0.018(10) -0.007(8) 0.008(9) -0.007(9)
C4 0.031(10) 0.031(11) 0.021(9) -0.004(8) -0.014(8) -0.006(9)
O1W 0.048(9) 0.040(9) 0.029(7) 0.006(6) -0.004(6) -0.022(7)
O2W 0.071(11) 0.066(11) 0.035(8) -0.008(7) 0.005(7) -0.042(9)
O3W 0.064(11) 0.050(10) 0.073(11) -0.014(8) 0.000(9) -0.023(9)
O4W 0.084(12) 0.106(14) 0.024(8) 0.001(8) -0.008(8) -0.066(11)
O5W 0.062(10) 0.064(11) 0.049(9) -0.004(8) -0.018(8) -0.027(9)
O6W 0.073(11) 0.078(12) 0.033(8) -0.018(8) -0.003(7) -0.034(10)
O7W 0.092(13) 0.050(10) 0.049(9) -0.014(8) 0.001(9) -0.034(10)
O8W 0.069(11) 0.042(10) 0.056(10) -0.003(7) 0.001(8) -0.018(9)
O9W 0.075(11) 0.067(11) 0.057(10) -0.011(8) -0.025(8) -0.038(10)
O10W 0.052(10) 0.055(11) 0.076(12) -0.022(9) -0.001(8) -0.001(9)
O11W 0.068(11) 0.058(11) 0.055(10) -0.017(8) -0.009(8) -0.022(9)
O12W 0.045(9) 0.067(11) 0.060(10) -0.034(8) -0.010(7) -0.005(8)
O13W 0.051(10) 0.062(11) 0.059(10) -0.008(8) 0.004(8) -0.009(9)
O14W 0.099(13) 0.075(13) 0.051(10) -0.013(8) -0.023(9) -0.045(11)
O15W 0.048(9) 0.057(11) 0.066(11) 0.000(8) -0.018(8) -0.014(8)
O16W 0.048(10) 0.102(15) 0.091(13) -0.046(11) -0.021(9) -0.011(10)
O17W 0.088(13) 0.087(15) 0.067(12) -0.022(10) -0.016(10) -0.026(12)
O18W 0.079(13) 0.082(14) 0.098(15) -0.038(11) 0.016(11) -0.031(12)
O19W 0.095(15) 0.18(2) 0.061(12) -0.031(13) -0.005(11) -0.086(17)
O20W 0.034(16) 0.049(18) 0.043(16) -0.014(13) 0.007(12) -0.033(15)
O21W 0.04(2) 0.10(3) 0.09(3) 0.02(2) -0.005(19) -0.02(2)
O22W 0.17(7) 0.19(8) 0.04(3) 0.02(3) 0.04(3) 0.07(5)

loop_
_atom_type_symbol
_atom_type_description
_atom_type_scat_dispersion_real
_atom_type_scat_dispersion_imag
_atom_type_scat_source
C C 0.0033 0.0016 'International Tables Vol C Tables 4.2.6.8 and 6.1.1.4'
H H 0.0000 0.0000 'International Tables Vol C Tables 4.2.6.8 and 6.1.1.4'
N N 0.0061 0.0033 'International Tables Vol C Tables 4.2.6.8 and 6.1.1.4'
O O 0.0106 0.0060 'International Tables Vol C Tables 4.2.6.8 and 6.1.1.4'
P P 0.1023 0.0942 'International Tables Vol C Tables 4.2.6.8 and 6.1.1.4'
Mo Mo -1.6832 0.6857 'International Tables Vol C Tables 4.2.6.8 and 6.1.1.4'

loop_
_geom_angle_atom_site_label_1
_geom_angle_atom_site_label_2
_geom_angle_atom_site_label_3
_geom_angle
O1 Mo1 O5 104.2(5)
O1 Mo1 O4 104.4(5)
O5 Mo1 O4 94.0(4)
O1 Mo1 O2 94.7(5)
O5 Mo1 O2 160.7(4)
O4 Mo1 O2 84.4(4)
O1 Mo1 O3 91.7(5)
O5 Mo1 O3 87.0(4)
O4 Mo1 O3 163.0(4)
O2 Mo1 O3 89.1(4)
O1 Mo1 O6 167.7(5)
O5 Mo1 O6 83.7(4)
O4 Mo1 O6 84.0(4)
O2 Mo1 O6 77.0(4)
O3 Mo1 O6 79.2(4)
O1 Mo1 Mo2 98.9(4)
O5 Mo1 Mo2 48.5(3)
O4 Mo1 Mo2 48.0(3)
O2 Mo1 Mo2 132.4(3)
O3 Mo1 Mo2 135.4(3)
O6 Mo1 Mo2 93.4(3)
O7 Mo2 O4 103.4(5)
O7 Mo2 O5 105.0(5)
O4 Mo2 O5 94.5(4)
O7 Mo2 O9 91.4(5)
O4 Mo2 O9 163.8(4)
O5 Mo2 O9 87.9(4)
O7 Mo2 O8 94.1(5)
O4 Mo2 O8 85.5(4)
O5 Mo2 O8 160.4(4)
O9 Mo2 O8 87.0(4)
O7 Mo2 O10 168.9(5)
O4 Mo2 O10 84.2(4)
O5 Mo2 O10 82.2(4)
O9 Mo2 O10 80.2(4)
O8 Mo2 O10 78.3(4)
O7 Mo2 Mo1 98.6(4)
O4 Mo2 Mo1 48.6(3)
O5 Mo2 Mo1 48.3(3)
O9 Mo2 Mo1 136.2(3)
O8 Mo2 Mo1 134.1(3)
O10 Mo2 Mo1 92.5(3)
O15 Mo3 O13 102.9(5)
O15 Mo3 O10 103.5(5)
O13 Mo3 O10 101.2(5)
O15 Mo3 O14 94.0(5)
O13 Mo3 O14 89.1(5)
O10 Mo3 O14 157.0(4)
O15 Mo3 O11 87.2(4)
O13 Mo3 O11 165.0(5)
O10 Mo3 O11 87.0(4)
O14 Mo3 O11 79.0(4)
O15 Mo3 O12 164.2(5)
O13 Mo3 O12 89.3(4)
O10 Mo3 O12 83.6(4)
O14 Mo3 O12 76.0(4)
O11 Mo3 O12 79.0(4)
O18 Mo4 O19 103.1(5)
O18 Mo4 O20 105.4(5)
O19 Mo4 O20 93.5(4)
O18 Mo4 O16 91.2(5)
O19 Mo4 O16 84.7(4)
O20 Mo4 O16 163.3(4)
O18 Mo4 O17 91.5(5)
O19 Mo4 O17 164.9(4)
O20 Mo4 O17 86.4(4)
O16 Mo4 O17 91.0(4)
O18 Mo4 O13 163.2(5)
O19 Mo4 O13 89.2(4)
O20 Mo4 O13 84.8(4)
O16 Mo4 O13 78.5(4)
O17 Mo4 O13 75.7(4)
O18 Mo4 Mo5 96.9(4)
O19 Mo4 Mo5 48.6(3)
O20 Mo4 Mo5 48.2(3)
O16 Mo4 Mo5 133.3(3)
O17 Mo4 Mo5 134.5(3)
O13 Mo4 Mo5 99.8(3)
O21 Mo5 O20 105.7(5)
O21 Mo5 O19 104.2(5)
O20 Mo5 O19 93.5(5)
O21 Mo5 O22 91.1(5)
O20 Mo5 O22 87.3(5)
O19 Mo5 O22 163.8(5)
O21 Mo5 O23 92.4(5)
O20 Mo5 O23 161.5(5)
O19 Mo5 O23 85.8(4)
O22 Mo5 O23 88.3(4)
O21 Mo5 O24 165.2(5)
O20 Mo5 O24 83.0(4)
O19 Mo5 O24 87.0(4)
O22 Mo5 O24 77.1(4)
O23 Mo5 O24 78.5(4)
O21 Mo5 Mo4 97.8(4)
O20 Mo5 Mo4 48.7(3)
O19 Mo5 Mo4 48.0(3)
O22 Mo5 Mo4 135.9(3)
O23 Mo5 Mo4 133.9(3)
O24 Mo5 Mo4 96.9(3)
O28 Mo6 O24 103.6(5)
O28 Mo6 O6 103.4(5)
O24 Mo6 O6 101.4(5)
O28 Mo6 O27 92.9(5)
O24 Mo6 O27 89.6(5)
O6 Mo6 O27 157.4(5)
O28 Mo6 O25 87.1(5)
O24 Mo6 O25 164.3(5)
O6 Mo6 O25 87.0(4)
O27 Mo6 O25 78.2(4)
O28 Mo6 O26 164.7(5)
O24 Mo6 O26 88.4(5)
O6 Mo6 O26 83.1(4)
O27 Mo6 O26 77.5(4)
O25 Mo6 O26 79.4(4)
O29 P1 O25 112.0(6)
O29 P1 O2 110.9(7)
O25 P1 O2 111.4(6)
O29 P1 C1 110.1(7)
O25 P1 C1 106.0(7)
O2 P1 C1 106.1(7)
O30 P2 O26 110.5(6)
O30 P2 O3 111.7(6)
O26 P2 O3 109.8(7)
O30 P2 C1 109.2(8)
O26 P2 C1 107.6(7)
O3 P2 C1 108.0(8)
O31 P3 O11 112.9(6)
O31 P3 O8 110.6(6)
O11 P3 O8 111.8(6)
O31 P3 C2 109.5(7)
O11 P3 C2 104.6(7)
O8 P3 C2 107.0(7)
O32 P4 O9 111.8(6)
O32 P4 O12 111.1(7)
O9 P4 O12 111.2(6)
O32 P4 C2 109.7(7)
O9 P4 C2 105.3(7)
O12 P4 C2 107.4(7)
O33 P5 O16 111.8(7)
O33 P5 O14 111.5(6)
O16 P5 O14 110.8(6)
O33 P5 C3 108.3(7)
O16 P5 C3 106.0(8)
O14 P5 C3 108.2(8)
O35 P6 O17 112.9(7)
O35 P6 O34 106.4(7)
O17 P6 O34 109.1(7)
O35 P6 C3 110.1(8)
O17 P6 C3 109.6(7)
O34 P6 C3 108.5(9)
O36 P7 O22 112.7(7)
O36 P7 O37 107.3(7)
O22 P7 O37 109.2(7)
O36 P7 C4 109.4(7)
O22 P7 C4 108.7(7)
O37 P7 C4 109.4(8)
O38 P8 O27 112.2(7)
O38 P8 O23 111.6(7)
O27 P8 O23 110.4(7)
O38 P8 C4 107.8(7)
O27 P8 C4 109.1(8)
O23 P8 C4 105.6(7)
P1 O2 Mo1 134.3(6)
P2 O3 Mo1 130.4(6)
Mo2 O4 Mo1 83.3(4)
Mo1 O5 Mo2 83.2(4)
Mo6 O6 Mo1 152.1(6)
P3 O8 Mo2 133.4(6)
P4 O9 Mo2 133.7(6)
Mo3 O10 Mo2 151.5(6)
P3 O11 Mo3 129.9(6)
P4 O12 Mo3 129.0(6)
Mo3 O13 Mo4 144.6(6)
P5 O14 Mo3 128.8(6)
P5 O16 Mo4 129.8(6)
P6 O17 Mo4 136.8(6)
Mo4 O19 Mo5 83.4(4)
Mo5 O20 Mo4 83.1(4)
P7 O22 Mo5 141.7(7)
P8 O23 Mo5 132.1(6)
Mo6 O24 Mo5 145.0(6)
P1 O25 Mo6 128.5(6)
P2 O26 Mo6 129.8(6)
P8 O27 Mo6 130.4(7)
P2 C1 P1 111.9(9)
P2 C1 H1A 109.2
P1 C1 H1A 109.2
P2 C1 H1B 109.2
P1 C1 H1B 109.2
H1A C1 H1B 107.9
P4 C2 P3 111.3(9)
P4 C2 H2A 109.4
P3 C2 H2A 109.4
P4 C2 H2B 109.4
P3 C2 H2B 109.4
H2A C2 H2B 108.0
P6 C3 P5 117.7(10)
P6 C3 H3A 107.9
P5 C3 H3A 107.9
P6 C3 H3B 107.9
P5 C3 H3B 107.9
H3A C3 H3B 107.2
P7 C4 P8 117.1(9)
P7 C4 H4A 108.0
P8 C4 H4A 108.0
P7 C4 H4B 108.0
P8 C4 H4B 108.0
H4A C4 H4B 107.3

loop_
_geom_bond_atom_site_label_1
_geom_bond_atom_site_label_2
_geom_bond_distance
Mo1 O1 1.670(12)
Mo1 O5 1.942(10)
Mo1 O4 1.951(10)
Mo1 O2 2.096(11)
Mo1 O3 2.136(11)
Mo1 O6 2.225(11)
Mo1 Mo2 2.582(2)
Mo2 O7 1.675(11)
Mo2 O4 1.933(10)
Mo2 O5 1.947(10)
Mo2 O9 2.099(11)
Mo2 O8 2.102(11)
Mo2 O10 2.221(10)
Mo3 O15 1.702(10)
Mo3 O13 1.756(11)
Mo3 O10 1.767(10)
Mo3 O14 2.143(11)
Mo3 O11 2.175(10)
Mo3 O12 2.243(10)
Mo4 O18 1.687(12)
Mo4 O19 1.925(11)
Mo4 O20 1.945(11)
Mo4 O16 2.127(10)
Mo4 O17 2.150(11)
Mo4 O13 2.238(11)
Mo4 Mo5 2.571(2)
Mo5 O21 1.684(11)
Mo5 O20 1.930(10)
Mo5 O19 1.941(11)
Mo5 O22 2.104(11)
Mo5 O23 2.106(11)
Mo5 O24 2.251(11)
Mo6 O28 1.716(11)
Mo6 O24 1.765(11)
Mo6 O6 1.777(10)
Mo6 O27 2.127(11)
Mo6 O25 2.183(10)
Mo6 O26 2.239(11)
P1 O29 1.501(11)
P1 O25 1.532(11)
P1 O2 1.548(12)
P1 C1 1.819(17)
P2 O30 1.497(12)
P2 O26 1.527(12)
P2 O3 1.548(12)
P2 C1 1.795(16)
P3 O31 1.520(11)
P3 O11 1.525(11)
P3 O8 1.540(12)
P3 C2 1.819(17)
P4 O32 1.507(11)
P4 O9 1.529(12)
P4 O12 1.540(11)
P4 C2 1.810(17)
P5 O33 1.515(12)
P5 O16 1.528(11)
P5 O14 1.534(11)
P5 C3 1.845(16)
P6 O35 1.498(12)
P6 O17 1.526(12)
P6 O34 1.550(13)
P6 C3 1.756(17)
P7 O36 1.504(12)
P7 O22 1.505(12)
P7 O37 1.551(13)
P7 C4 1.769(17)
P8 O38 1.493(12)
P8 O27 1.529(11)
P8 O23 1.547(12)
P8 C4 1.855(16)
C1 H1A 0.9700
C1 H1B 0.9700
C2 H2A 0.9700
C2 H2B 0.9700
C3 H3A 0.9700
C3 H3B 0.9700
C4 H4A 0.9700
C4 H4B 0.9700
O20W O21W 1.31(5)
